data_7119009
loop_
_publ_author_name
'Jian-Cheng Wang'
'Jian-Ping Ma'
'Qi-Kui Liu'
'Yu-Hong Hu'
'Yu-Bin Dong'

_publ_section_title
;
 Cd(II)-MOF-IM: post-synthesis functionalization of a Cd(II)-MOF as a
 triphase transfer catalyst
;
_journal_name_full Chem.Commun.
_journal_page_first 6989
_journal_paper_doi 10.1039/C6CC00576D
_journal_volume 52
_journal_year 2016
_chemical_formula_sum 'C54 H38 Cd N8 O4'
_chemical_formula_weight 975.32
_chemical_name_systematic
; 
 ? 
;
_space_group_IT_number 2
_symmetry_cell_setting triclinic
_symmetry_space_group_name_Hall '-P 1'
_symmetry_space_group_name_H-M 'P -1'
_atom_sites_solution_hydrogens geom
_atom_sites_solution_primary direct
_atom_sites_solution_secondary difmap
_audit_creation_method SHELXL-97
_audit_update_record
;
2016-01-14 deposited with the CCDC.
2016-03-29 downloaded from the CCDC.
;
_cell_angle_alpha 72.926(4)
_cell_angle_beta 88.754(6)
_cell_angle_gamma 88.696(6)
_cell_formula_units_Z 1
_cell_length_a 8.8932(10)
_cell_length_b 11.8369(5)
_cell_length_c 15.1942(8)
_cell_measurement_reflns_used 2515
_cell_measurement_temperature 100.03(10)
_cell_measurement_theta_max 70.5760
_cell_measurement_theta_min 3.9090
_cell_volume 1528.4(2)
_computing_cell_refinement
;
CrysAlisPro, Agilent Technologies,
Version 1.171.37.34k (release 13-08-2014 CrysAlis171 .NET)
(compiled Aug 13 2014,16:31:05)
;
_computing_data_collection
;
CrysAlisPro, Agilent Technologies,
Version 1.171.37.34k (release 13-08-2014 CrysAlis171 .NET)
(compiled Aug 13 2014,16:31:05)
;
_computing_data_reduction
;
CrysAlisPro, Agilent Technologies,
Version 1.171.37.34k (release 13-08-2014 CrysAlis171 .NET)
(compiled Aug 13 2014,16:31:05)
;
_computing_molecular_graphics 'Bruker SHELXTL'
_computing_publication_material 'Bruker SHELXTL'
_computing_structure_refinement 'SHELXL-97 (Sheldrick, 1997)'
_computing_structure_solution 'SHELXS-97 (Sheldrick, 1990)'
_diffrn_ambient_environment N~2~
_diffrn_ambient_temperature 100.03(10)
_diffrn_detector 'CCD plate'
_diffrn_detector_area_resol_mean 16.0793
_diffrn_detector_type Eos
_diffrn_measured_fraction_theta_full 0.998
_diffrn_measured_fraction_theta_max 0.998
_diffrn_measurement_device 'four-circle diffractometer'
_diffrn_measurement_device_type 'SuperNova, Dual, Cu at zero, Eos'
_diffrn_measurement_method '\w scans'
_diffrn_radiation_monochromator mirror
_diffrn_radiation_probe x-ray
_diffrn_radiation_type 'Cu K\a'
_diffrn_radiation_wavelength 1.54184
_diffrn_reflns_av_R_equivalents 0.0679
_diffrn_reflns_av_sigmaI/netI 0.1046
_diffrn_reflns_limit_h_max 10
_diffrn_reflns_limit_h_min -10
_diffrn_reflns_limit_k_max 14
_diffrn_reflns_limit_k_min -10
_diffrn_reflns_limit_l_max 18
_diffrn_reflns_limit_l_min -18
_diffrn_reflns_number 9989
_diffrn_reflns_theta_full 67.06
_diffrn_reflns_theta_max 67.06
_diffrn_reflns_theta_min 3.91
_diffrn_source 'sealed X-ray tube'
_diffrn_source_type 'SuperNova (Cu) X-ray Source'
_diffrn_standards_decay_% none
_diffrn_standards_interval_count 1.0000
_diffrn_standards_interval_time 1.0000
_diffrn_standards_number 10477
_exptl_absorpt_coefficient_mu 3.205
_exptl_absorpt_correction_T_max 1.00000
_exptl_absorpt_correction_T_min 0.85798
_exptl_absorpt_correction_type multi-scan
_exptl_absorpt_process_details
;
CrysAlisPro, Agilent Technologies,
Version 1.171.37.34k (release 13-08-2014 CrysAlis171 .NET)
(compiled Aug 13 2014,16:31:05)
Empirical absorption correction using spherical harmonics,
 implemented in SCALE3 ABSPACK scaling algorithm.
Empirical absorption correction using spherical harmonics,
 implemented in SCALE3 ABSPACK scaling algorithm.
;
_exptl_crystal_colour 'clear light colourless'
_exptl_crystal_density_diffrn 1.060
_exptl_crystal_density_method 'not measured'
_exptl_crystal_description plate
_exptl_crystal_F_000 498
_exptl_crystal_size_max 0.3300
_exptl_crystal_size_mid 0.1200
_exptl_crystal_size_min 0.0100
_refine_diff_density_max 1.136
_refine_diff_density_min -1.132
_refine_diff_density_rms 0.107
_refine_ls_extinction_method none
_refine_ls_goodness_of_fit_ref 0.986
_refine_ls_hydrogen_treatment constr
_refine_ls_matrix_type full
_refine_ls_number_parameters 323
_refine_ls_number_reflns 5457
_refine_ls_number_restraints 0
_refine_ls_restrained_S_all 0.986
_refine_ls_R_factor_all 0.0895
_refine_ls_R_factor_gt 0.0733
_refine_ls_shift/su_max 0.001
_refine_ls_shift/su_mean 0.000
_refine_ls_structure_factor_coef Fsqd
_refine_ls_weighting_details 'calc w=1/[\s^2^(Fo^2^)+(0.1164P)^2^+0.0000P] where P=(Fo^2^+2Fc^2^)/3'
_refine_ls_weighting_scheme calc
_refine_ls_wR_factor_gt 0.1886
_refine_ls_wR_factor_ref 0.2008
_reflns_number_gt 4143
_reflns_number_total 5457
_reflns_threshold_expression >2sigma(I)
_cod_data_source_file c6cc00576d2.cif
_cod_data_source_block exp_1169
_cod_database_code 7119009

loop_
_symmetry_equiv_pos_as_xyz
'x, y, z'
'-x, -y, -z'

loop_
_atom_site_label
_atom_site_type_symbol
_atom_site_fract_x
_atom_site_fract_y
_atom_site_fract_z
_atom_site_U_iso_or_equiv
_atom_site_adp_type
_atom_site_occupancy
_atom_site_symmetry_multiplicity
_atom_site_calc_flag
_atom_site_refinement_flags
_atom_site_disorder_assembly
_atom_site_disorder_group
C1 C 0.5185(7) 0.7113(5) 0.0762(5) 0.0491(15) Uani 1 1 d . . .
H1 H 0.6179 0.7267 0.0571 0.059 Uiso 1 1 calc R . .
C2 C 0.4763(7) 0.5973(5) 0.1086(5) 0.0516(16) Uani 1 1 d . . .
H2 H 0.5475 0.5376 0.1114 0.062 Uiso 1 1 calc R . .
C3 C 0.3317(6) 0.5673(5) 0.1374(3) 0.0347(12) Uani 1 1 d . . .
C4 C 0.2333(7) 0.6635(5) 0.1339(4) 0.0434(13) Uani 1 1 d . . .
H4 H 0.1341 0.6507 0.1545 0.052 Uiso 1 1 calc R . .
C5 C 0.2852(7) 0.7751(5) 0.0999(4) 0.0422(14) Uani 1 1 d . . .
H5 H 0.2172 0.8368 0.0974 0.051 Uiso 1 1 calc R . .
C6 C 0.2802(6) 0.4445(4) 0.1685(3) 0.0319(11) Uani 1 1 d . . .
C7 C 0.3496(8) 0.3602(6) 0.1360(6) 0.064(2) Uani 1 1 d . . .
H7 H 0.4340 0.3800 0.0978 0.077 Uiso 1 1 calc R . .
C8 C 0.2978(8) 0.2474(6) 0.1585(5) 0.0598(19) Uani 1 1 d . . .
H8 H 0.3458 0.1933 0.1332 0.072 Uiso 1 1 calc R . .
C9 C 0.1771(6) 0.2111(4) 0.2171(3) 0.0301(11) Uani 1 1 d . . .
C10 C 0.1122(9) 0.2924(6) 0.2530(6) 0.068(2) Uani 1 1 d . . .
H10 H 0.0321 0.2702 0.2945 0.081 Uiso 1 1 calc R . .
C11 C 0.1612(8) 0.4079(6) 0.2299(5) 0.064(2) Uani 1 1 d . . .
H11 H 0.1136 0.4615 0.2559 0.077 Uiso 1 1 calc R . .
C12 C 0.1234(6) 0.0885(5) 0.2406(3) 0.0337(12) Uani 1 1 d . . .
C13 C 0.1267(6) -0.0052(5) 0.3192(4) 0.0362(12) Uani 1 1 d . . .
C14 C 0.0192(6) -0.0669(5) 0.2183(3) 0.0356(12) Uani 1 1 d . . .
H14 H -0.0289 -0.1148 0.1894 0.043 Uiso 1 1 calc R . .
C15 C 0.0216(6) 0.1119(5) 0.0805(3) 0.0385(13) Uani 1 1 d . . .
H15A H -0.0059 0.1925 0.0782 0.046 Uiso 1 1 calc R . .
H15B H -0.0645 0.0774 0.0606 0.046 Uiso 1 1 calc R . .
C16 C 0.1516(6) 0.1150(5) 0.0126(3) 0.0355(12) Uani 1 1 d . . .
C17 C 0.1866(7) -0.0117(5) 0.4102(4) 0.0418(13) Uani 1 1 d . . .
C18 C 0.1539(12) -0.1012(8) 0.4850(5) 0.093(3) Uani 1 1 d . . .
H18 H 0.0953 -0.1622 0.4785 0.111 Uiso 1 1 calc R . .
C19 C 0.2042(12) -0.1061(8) 0.5719(5) 0.095(3) Uani 1 1 d . . .
H19 H 0.1806 -0.1714 0.6214 0.114 Uiso 1 1 calc R . .
C20 C 0.2866(8) -0.0191(6) 0.5872(4) 0.0494(16) Uani 1 1 d . A .
C21 C 0.3245(11) 0.0682(7) 0.5111(5) 0.087(3) Uani 1 1 d . . .
H21 H 0.3837 0.1287 0.5182 0.104 Uiso 1 1 calc R . .
C22 C 0.2803(10) 0.0734(7) 0.4227(5) 0.083(3) Uani 1 1 d . . .
H22 H 0.3138 0.1338 0.3723 0.099 Uiso 1 1 calc R . .
C23 C 0.3348(8) -0.0211(5) 0.6794(4) 0.0501(16) Uani 1 1 d . . .
C24 C 0.3088(7) -0.1118(6) 0.7573(4) 0.0481(15) Uani 1 1 d . A .
H24 H 0.2613 -0.1792 0.7531 0.058 Uiso 1 1 calc R . .
C25 C 0.3526(7) -0.1051(5) 0.8434(4) 0.0423(14) Uani 1 1 d . . .
H25 H 0.3321 -0.1689 0.8947 0.051 Uiso 1 1 calc R A .
C26 C 0.388(3) 0.083(2) 0.7885(17) 0.051(6) Uani 0.34(3) 1 d P A 1
H26 H 0.3929 0.1550 0.8019 0.062 Uiso 0.34(3) 1 calc PR A 1
C27 C 0.348(3) 0.0875(19) 0.6998(15) 0.046(6) Uani 0.34(3) 1 d P A 1
H27 H 0.3312 0.1593 0.6552 0.055 Uiso 0.34(3) 1 calc PR A 1
C26' C 0.480(3) 0.0627(15) 0.7790(9) 0.085(8) Uani 0.66(3) 1 d P A 2
H26' H 0.5454 0.1198 0.7861 0.101 Uiso 0.66(3) 1 calc PR A 2
C27' C 0.450(4) 0.0604(16) 0.6909(9) 0.092(9) Uani 0.66(3) 1 d P A 2
H27' H 0.5004 0.1092 0.6402 0.110 Uiso 0.66(3) 1 calc PR A 2
Cd1 Cd 0.5000 0.0000 1.0000 0.0395(2) Uani 1 2 d S . .
N1 N 0.4243(5) 0.8037(4) 0.0702(3) 0.0372(11) Uani 1 1 d . . .
N2 N 0.4205(6) -0.0145(4) 0.8563(3) 0.0488(13) Uani 1 1 d . A .
N3 N 0.0534(5) 0.0452(4) 0.1764(3) 0.0324(10) Uani 1 1 d . . .
N4 N 0.0599(5) -0.1022(4) 0.3035(3) 0.0386(11) Uani 1 1 d . . .
O1 O 0.2669(5) 0.0494(3) 0.0448(3) 0.0442(10) Uani 1 1 d . . .
O2 O 0.1325(5) 0.1764(4) -0.0666(2) 0.0491(10) Uani 1 1 d . . .

loop_
_atom_site_aniso_label
_atom_site_aniso_U_11
_atom_site_aniso_U_22
_atom_site_aniso_U_33
_atom_site_aniso_U_23
_atom_site_aniso_U_13
_atom_site_aniso_U_12
C1 0.048(3) 0.024(3) 0.070(4) -0.003(3) -0.013(3) -0.011(3)
C2 0.057(4) 0.024(3) 0.070(4) -0.008(3) -0.016(3) 0.005(3)
C3 0.051(3) 0.025(3) 0.027(2) -0.005(2) -0.011(2) -0.007(2)
C4 0.057(4) 0.032(3) 0.040(3) -0.008(2) 0.003(3) -0.007(3)
C5 0.073(4) 0.013(3) 0.042(3) -0.009(2) -0.001(3) -0.004(2)
C6 0.053(3) 0.019(3) 0.025(2) -0.0064(19) -0.008(2) -0.009(2)
C7 0.063(4) 0.037(4) 0.097(6) -0.027(4) 0.022(4) -0.023(3)
C8 0.064(4) 0.027(3) 0.091(5) -0.023(3) 0.017(4) -0.007(3)
C9 0.051(3) 0.018(2) 0.022(2) -0.0057(18) -0.010(2) -0.008(2)
C10 0.076(5) 0.041(4) 0.087(6) -0.021(4) 0.033(4) -0.019(3)
C11 0.076(5) 0.032(4) 0.084(5) -0.017(3) 0.020(4) -0.008(3)
C12 0.047(3) 0.034(3) 0.022(2) -0.009(2) -0.007(2) -0.009(2)
C13 0.050(3) 0.030(3) 0.028(3) -0.007(2) -0.003(2) -0.011(2)
C14 0.050(3) 0.028(3) 0.030(3) -0.008(2) -0.009(2) -0.011(2)
C15 0.050(3) 0.034(3) 0.031(3) -0.007(2) -0.014(2) -0.006(2)
C16 0.059(3) 0.026(3) 0.024(2) -0.009(2) -0.013(2) -0.014(2)
C17 0.060(4) 0.031(3) 0.032(3) -0.005(2) -0.006(3) -0.012(3)
C18 0.156(9) 0.082(6) 0.038(4) -0.008(4) -0.023(5) -0.056(6)
C19 0.158(9) 0.080(6) 0.041(4) 0.000(4) -0.014(5) -0.066(6)
C20 0.074(4) 0.043(4) 0.032(3) -0.011(3) -0.008(3) -0.015(3)
C21 0.145(8) 0.059(5) 0.053(4) -0.007(4) -0.034(5) -0.040(5)
C22 0.127(7) 0.069(5) 0.041(4) 0.006(3) -0.028(4) -0.048(5)
C23 0.079(5) 0.034(3) 0.036(3) -0.009(3) -0.007(3) -0.012(3)
C24 0.060(4) 0.053(4) 0.029(3) -0.006(3) -0.008(3) -0.020(3)
C25 0.057(4) 0.043(3) 0.024(3) -0.004(2) -0.006(2) -0.013(3)
C26 0.036(13) 0.071(15) 0.051(12) -0.024(10) -0.016(10) 0.012(11)
C27 0.041(14) 0.040(11) 0.058(12) -0.015(9) -0.005(9) -0.002(9)
C26' 0.13(2) 0.068(10) 0.057(8) -0.014(7) -0.006(9) -0.050(12)
C27' 0.14(2) 0.082(11) 0.047(7) -0.010(7) -0.010(9) -0.056(14)
Cd1 0.0618(4) 0.0281(3) 0.0283(3) -0.0065(2) -0.0081(2) -0.0085(2)
N1 0.052(3) 0.033(3) 0.025(2) -0.0039(18) -0.0102(19) -0.015(2)
N2 0.078(4) 0.036(3) 0.032(2) -0.008(2) -0.006(2) -0.015(2)
N3 0.052(3) 0.023(2) 0.021(2) -0.0026(16) -0.0103(18) -0.0126(19)
N4 0.059(3) 0.032(3) 0.025(2) -0.0092(18) -0.004(2) -0.015(2)
O1 0.070(3) 0.029(2) 0.033(2) -0.0073(16) -0.0011(18) -0.0098(19)
O2 0.064(3) 0.053(3) 0.028(2) -0.0059(18) -0.0121(18) -0.017(2)

loop_
_atom_type_symbol
_atom_type_description
_atom_type_scat_dispersion_real
_atom_type_scat_dispersion_imag
_atom_type_scat_source
C C 0.0181 0.0091 'International Tables Vol C Tables 4.2.6.8 and 6.1.1.4'
H H 0.0000 0.0000 'International Tables Vol C Tables 4.2.6.8 and 6.1.1.4'
N N 0.0311 0.0180 'International Tables Vol C Tables 4.2.6.8 and 6.1.1.4'
O O 0.0492 0.0322 'International Tables Vol C Tables 4.2.6.8 and 6.1.1.4'
Cd Cd 0.1185 4.6533 'International Tables Vol C Tables 4.2.6.8 and 6.1.1.4'

loop_
_geom_angle_atom_site_label_1
_geom_angle_atom_site_label_2
_geom_angle_atom_site_label_3
_geom_angle
_geom_angle_site_symmetry_1
_geom_angle_site_symmetry_3
N1 C1 C2 123.5(6) . .
N1 C1 H1 118.2 . .
C2 C1 H1 118.2 . .
C1 C2 C3 121.8(6) . .
C1 C2 H2 119.1 . .
C3 C2 H2 119.1 . .
C2 C3 C4 115.0(5) . .
C2 C3 C6 123.2(5) . .
C4 C3 C6 121.7(5) . .
C5 C4 C3 119.1(6) . .
C5 C4 H4 120.5 . .
C3 C4 H4 120.5 . .
N1 C5 C4 125.7(6) . .
N1 C5 H5 117.2 . .
C4 C5 H5 117.2 . .
C7 C6 C11 116.7(5) . .
C7 C6 C3 120.1(5) . .
C11 C6 C3 123.2(5) . .
C8 C7 C6 121.4(6) . .
C8 C7 H7 119.3 . .
C6 C7 H7 119.3 . .
C7 C8 C9 122.3(6) . .
C7 C8 H8 118.9 . .
C9 C8 H8 118.9 . .
C10 C9 C8 116.7(5) . .
C10 C9 C12 122.0(5) . .
C8 C9 C12 121.3(5) . .
C9 C10 C11 122.0(6) . .
C9 C10 H10 119.0 . .
C11 C10 H10 119.0 . .
C6 C11 C10 120.8(6) . .
C6 C11 H11 119.6 . .
C10 C11 H11 119.6 . .
C13 C12 N3 104.6(4) . .
C13 C12 C9 133.6(5) . .
N3 C12 C9 121.9(4) . .
C12 C13 N4 109.8(4) . .
C12 C13 C17 129.2(5) . .
N4 C13 C17 121.0(5) . .
N4 C14 N3 113.1(4) . .
N4 C14 H14 123.5 . .
N3 C14 H14 123.5 . .
N3 C15 C16 114.8(4) . .
N3 C15 H15A 108.6 . .
C16 C15 H15A 108.6 . .
N3 C15 H15B 108.6 . .
C16 C15 H15B 108.6 . .
H15A C15 H15B 107.6 . .
O2 C16 O1 127.5(6) . .
O2 C16 C15 116.4(5) . .
O1 C16 C15 116.1(4) . .
C18 C17 C22 116.5(6) . .
C18 C17 C13 121.7(6) . .
C22 C17 C13 121.8(5) . .
C17 C18 C19 122.4(7) . .
C17 C18 H18 118.8 . .
C19 C18 H18 118.8 . .
C20 C19 C18 122.2(7) . .
C20 C19 H19 118.9 . .
C18 C19 H19 118.9 . .
C21 C20 C19 115.1(6) . .
C21 C20 C23 122.2(6) . .
C19 C20 C23 122.6(6) . .
C20 C21 C22 123.9(7) . .
C20 C21 H21 118.1 . .
C22 C21 H21 118.1 . .
C17 C22 C21 119.6(7) . .
C17 C22 H22 120.2 . .
C21 C22 H22 120.2 . .
C24 C23 C27 111.2(11) . .
C24 C23 C20 124.3(6) . .
C27 C23 C20 118.8(10) . .
C24 C23 C27' 113.2(7) . .
C27 C23 C27' 39.2(9) . .
C20 C23 C27' 120.6(7) . .
C23 C24 C25 121.0(6) . .
C23 C24 H24 119.5 . .
C25 C24 H24 119.5 . .
N2 C25 C24 124.0(5) . .
N2 C25 H25 118.0 . .
C24 C25 H25 118.0 . .
N2 C26 C27 126(2) . .
N2 C26 H26 117.1 . .
C27 C26 H26 117.1 . .
C26 C27 C23 117.8(19) . .
C26 C27 H27 121.1 . .
C23 C27 H27 121.1 . .
N2 C26' C27' 123.5(12) . .
N2 C26' H26' 118.3 . .
C27' C26' H26' 118.3 . .
C26' C27' C23 118.2(12) . .
C26' C27' H27' 120.9 . .
C23 C27' H27' 120.9 . .
O1 Cd1 O1 180.000(1) 2_656 1_556
O1 Cd1 N1 84.43(15) 2_656 2_666
O1 Cd1 N1 95.57(15) 1_556 2_666
O1 Cd1 N1 95.57(15) 2_656 1_546
O1 Cd1 N1 84.43(15) 1_556 1_546
N1 Cd1 N1 180.000(1) 2_666 1_546
O1 Cd1 N2 85.30(17) 2_656 .
O1 Cd1 N2 94.70(17) 1_556 .
N1 Cd1 N2 90.38(15) 2_666 .
N1 Cd1 N2 89.62(15) 1_546 .
O1 Cd1 N2 94.70(17) 2_656 2_657
O1 Cd1 N2 85.30(17) 1_556 2_657
N1 Cd1 N2 89.62(15) 2_666 2_657
N1 Cd1 N2 90.38(15) 1_546 2_657
N2 Cd1 N2 180.000(1) . 2_657
C5 N1 C1 114.8(5) . .
C5 N1 Cd1 123.4(4) . 1_564
C1 N1 Cd1 121.5(4) . 1_564
C25 N2 C26 110.2(12) . .
C25 N2 C26' 115.4(7) . .
C26 N2 C26' 37.6(9) . .
C25 N2 Cd1 125.3(4) . .
C26 N2 Cd1 120.0(11) . .
C26' N2 Cd1 117.3(7) . .
C14 N3 C12 107.3(4) . .
C14 N3 C15 126.6(4) . .
C12 N3 C15 126.1(4) . .
C14 N4 C13 105.2(4) . .
C16 O1 Cd1 140.7(3) . 1_554

loop_
_geom_bond_atom_site_label_1
_geom_bond_atom_site_label_2
_geom_bond_distance
_geom_bond_site_symmetry_2
C1 N1 1.344(8) .
C1 C2 1.353(8) .
C1 H1 0.9300 .
C2 C3 1.370(8) .
C2 H2 0.9300 .
C3 C4 1.410(8) .
C3 C6 1.472(7) .
C4 C5 1.356(8) .
C4 H4 0.9300 .
C5 N1 1.325(7) .
C5 H5 0.9300 .
C6 C7 1.367(8) .
C6 C11 1.385(8) .
C7 C8 1.366(8) .
C7 H7 0.9300 .
C8 C9 1.372(8) .
C8 H8 0.9300 .
C9 C10 1.351(8) .
C9 C12 1.478(7) .
C10 C11 1.386(9) .
C10 H10 0.9300 .
C11 H11 0.9300 .
C12 C13 1.370(7) .
C12 N3 1.391(6) .
C13 N4 1.388(7) .
C13 C17 1.473(7) .
C14 N4 1.296(7) .
C14 N3 1.331(6) .
C14 H14 0.9300 .
C15 N3 1.469(6) .
C15 C16 1.526(8) .
C15 H15A 0.9700 .
C15 H15B 0.9700 .
C16 O2 1.223(6) .
C16 O1 1.286(7) .
C17 C18 1.338(9) .
C17 C22 1.379(9) .
C18 C19 1.389(10) .
C18 H18 0.9300 .
C19 C20 1.353(9) .
C19 H19 0.9300 .
C20 C21 1.347(9) .
C20 C23 1.467(8) .
C21 C22 1.393(10) .
C21 H21 0.9300 .
C22 H22 0.9300 .
C23 C24 1.364(8) .
C23 C27 1.42(2) .
C23 C27' 1.469(17) .
C24 C25 1.398(7) .
C24 H24 0.9300 .
C25 N2 1.309(7) .
C25 H25 0.9300 .
C26 N2 1.33(2) .
C26 C27 1.39(3) .
C26 H26 0.9300 .
C27 H27 0.9300 .
C26' N2 1.365(15) .
C26' C27' 1.381(18) .
C26' H26' 0.9300 .
C27' H27' 0.9300 .
Cd1 O1 2.285(4) 2_656
Cd1 O1 2.285(4) 1_556
Cd1 N1 2.361(4) 2_666
Cd1 N1 2.361(4) 1_546
Cd1 N2 2.363(5) .
Cd1 N2 2.363(5) 2_657
N1 Cd1 2.361(4) 1_564
O1 Cd1 2.285(4) 1_554

loop_
_geom_torsion_atom_site_label_1
_geom_torsion_atom_site_label_2
_geom_torsion_atom_site_label_3
_geom_torsion_atom_site_label_4
_geom_torsion
_geom_torsion_site_symmetry_1
_geom_torsion_site_symmetry_2
_geom_torsion_site_symmetry_3
_geom_torsion_site_symmetry_4
N1 C1 C2 C3 0.6(11) . . . .
C1 C2 C3 C4 -2.3(9) . . . .
C1 C2 C3 C6 176.7(6) . . . .
C2 C3 C4 C5 2.6(8) . . . .
C6 C3 C4 C5 -176.5(5) . . . .
C3 C4 C5 N1 -1.2(9) . . . .
C2 C3 C6 C7 -27.4(9) . . . .
C4 C3 C6 C7 151.6(6) . . . .
C2 C3 C6 C11 153.2(7) . . . .
C4 C3 C6 C11 -27.7(8) . . . .
C11 C6 C7 C8 4.1(11) . . . .
C3 C6 C7 C8 -175.3(7) . . . .
C6 C7 C8 C9 -2.3(13) . . . .
C7 C8 C9 C10 -0.8(11) . . . .
C7 C8 C9 C12 -179.8(7) . . . .
C8 C9 C10 C11 2.0(11) . . . .
C12 C9 C10 C11 -179.0(7) . . . .
C7 C6 C11 C10 -2.9(11) . . . .
C3 C6 C11 C10 176.5(7) . . . .
C9 C10 C11 C6 -0.1(13) . . . .
C10 C9 C12 C13 -69.2(9) . . . .
C8 C9 C12 C13 109.7(8) . . . .
C10 C9 C12 N3 111.6(7) . . . .
C8 C9 C12 N3 -69.4(8) . . . .
N3 C12 C13 N4 -0.4(6) . . . .
C9 C12 C13 N4 -179.7(6) . . . .
N3 C12 C13 C17 -179.5(6) . . . .
C9 C12 C13 C17 1.2(11) . . . .
N3 C15 C16 O2 -175.2(4) . . . .
N3 C15 C16 O1 7.1(6) . . . .
C12 C13 C17 C18 165.8(8) . . . .
N4 C13 C17 C18 -13.2(11) . . . .
C12 C13 C17 C22 -14.9(11) . . . .
N4 C13 C17 C22 166.1(7) . . . .
C22 C17 C18 C19 3.3(15) . . . .
C13 C17 C18 C19 -177.3(9) . . . .
C17 C18 C19 C20 1.8(18) . . . .
C18 C19 C20 C21 -4.3(16) . . . .
C18 C19 C20 C23 177.3(9) . . . .
C19 C20 C21 C22 1.9(15) . . . .
C23 C20 C21 C22 -179.7(9) . . . .
C18 C17 C22 C21 -5.6(14) . . . .
C13 C17 C22 C21 175.0(8) . . . .
C20 C21 C22 C17 3.1(16) . . . .
C21 C20 C23 C24 -174.9(8) . . . .
C19 C20 C23 C24 3.4(13) . . . .
C21 C20 C23 C27 34.0(17) . . . .
C19 C20 C23 C27 -147.8(16) . . . .
C21 C20 C23 C27' -11.4(19) . . . .
C19 C20 C23 C27' 166.8(17) . . . .
C27 C23 C24 C25 -24.1(15) . . . .
C20 C23 C24 C25 -177.2(6) . . . .
C27' C23 C24 C25 18.3(17) . . . .
C23 C24 C25 N2 -0.3(11) . . . .
N2 C26 C27 C23 3(3) . . . .
C24 C23 C27 C26 23(2) . . . .
C20 C23 C27 C26 177.4(14) . . . .
C27' C23 C27 C26 -78(2) . . . .
N2 C26' C27' C23 7(3) . . . .
C24 C23 C27' C26' -21(2) . . . .
C27 C23 C27' C26' 75(2) . . . .
C20 C23 C27' C26' 173.9(13) . . . .
C4 C5 N1 C1 -0.6(8) . . . .
C4 C5 N1 Cd1 174.4(4) . . . 1_564
C2 C1 N1 C5 1.0(9) . . . .
C2 C1 N1 Cd1 -174.2(5) . . . 1_564
C24 C25 N2 C26 25.2(16) . . . .
C24 C25 N2 C26' -15.4(18) . . . .
C24 C25 N2 Cd1 -179.0(5) . . . .
C27 C26 N2 C25 -26(3) . . . .
C27 C26 N2 C26' 79(3) . . . .
C27 C26 N2 Cd1 176.3(15) . . . .
C27' C26' N2 C25 12(3) . . . .
C27' C26' N2 C26 -79(3) . . . .
C27' C26' N2 Cd1 176.7(15) . . . .
O1 Cd1 N2 C25 100.2(5) 2_656 . . .
O1 Cd1 N2 C25 -79.8(5) 1_556 . . .
N1 Cd1 N2 C25 -175.5(5) 2_666 . . .
N1 Cd1 N2 C25 4.5(5) 1_546 . . .
N2 Cd1 N2 C25 -25(100) 2_657 . . .
O1 Cd1 N2 C26 -106.2(15) 2_656 . . .
O1 Cd1 N2 C26 73.8(15) 1_556 . . .
N1 Cd1 N2 C26 -21.8(15) 2_666 . . .
N1 Cd1 N2 C26 158.2(15) 1_546 . . .
N2 Cd1 N2 C26 129(100) 2_657 . . .
O1 Cd1 N2 C26' -63.1(15) 2_656 . . .
O1 Cd1 N2 C26' 116.9(15) 1_556 . . .
N1 Cd1 N2 C26' 21.2(15) 2_666 . . .
N1 Cd1 N2 C26' -158.8(15) 1_546 . . .
N2 Cd1 N2 C26' 172(100) 2_657 . . .
N4 C14 N3 C12 -0.3(7) . . . .
N4 C14 N3 C15 -179.5(5) . . . .
C13 C12 N3 C14 0.4(6) . . . .
C9 C12 N3 C14 179.8(5) . . . .
C13 C12 N3 C15 179.6(5) . . . .
C9 C12 N3 C15 -1.0(8) . . . .
C16 C15 N3 C14 -96.0(6) . . . .
C16 C15 N3 C12 85.0(7) . . . .
N3 C14 N4 C13 0.0(7) . . . .
C12 C13 N4 C14 0.3(7) . . . .
C17 C13 N4 C14 179.5(5) . . . .
O2 C16 O1 Cd1 3.4(9) . . . 1_554
C15 C16 O1 Cd1 -179.2(3) . . . 1_554

loop_
_platon_squeeze_void_nr
_platon_squeeze_void_average_x
_platon_squeeze_void_average_y
_platon_squeeze_void_average_z
_platon_squeeze_void_volume
_platon_squeeze_void_count_electrons
_platon_squeeze_void_content
1 -0.029 0.500 0.498 624 215 ' '
